data_4510878
loop_
_publ_author_name
'George, Fanny'
'Tumanov, Nikolay'
'Norberg, Bernadette'
'Robeyns, Koen'
'Filinchuk, Yaroslav'
'Wouters, Johan'
'Leyssens, Tom'

_publ_section_title
;
 Does Chirality Influence the Tendency toward Cocrystal Formation?
;
_journal_issue 6
_journal_name_full 'Crystal Growth &amp; Design'
_journal_page_first 2880
_journal_paper_doi 10.1021/cg500181t
_journal_volume 14
_journal_year 2014
_chemical_absolute_configuration rm
_chemical_formula_moiety '2(C7 H5 N O4), C8 H14 N2 O2'
_chemical_formula_sum 'C22 H24 N4 O10'
_chemical_formula_weight 504.45
_chemical_name_systematic
; 
 ? 
;
_space_group_IT_number 1
_symmetry_cell_setting triclinic
_symmetry_space_group_name_Hall 'P 1'
_symmetry_space_group_name_H-M 'P 1'
_atom_sites_solution_hydrogens geom
_atom_sites_solution_primary direct
_atom_sites_solution_secondary difmap
_audit_creation_method SHELXL-97
_cell_angle_alpha 77.496(10)
_cell_angle_beta 88.250(10)
_cell_angle_gamma 74.232(12)
_cell_formula_units_Z 1
_cell_length_a 7.0988(9)
_cell_length_b 7.3613(10)
_cell_length_c 12.1428(13)
_cell_measurement_reflns_used 3407
_cell_measurement_temperature 293(2)
_cell_measurement_theta_max 25.2275
_cell_measurement_theta_min 2.9392
_cell_volume 595.91(13)
_computing_cell_refinement
;
CrysAlisPro, Agilent Technologies,
Version 1.171.36.21 (release 14-08-2012 CrysAlis171 .NET)
(compiled Sep 14 2012,17:21:16)
;
_computing_data_collection MAR
_computing_data_reduction
;
CrysAlisPro, Agilent Technologies,
Version 1.171.36.21 (release 14-08-2012 CrysAlis171 .NET)
(compiled Sep 14 2012,17:21:16)
;
_computing_molecular_graphics 'MERCURY (Macrae et al., 2008)'
_computing_publication_material 'MERCURY (Macrae et al., 2008),  Platon (Spek, 2009)''
_computing_structure_refinement 'SHELXL-97 (Sheldrick, 1997)'
_computing_structure_solution 'SHELXS-97 (Sheldrick, 1990)'
_diffrn_ambient_temperature 293(2)
_diffrn_measured_fraction_theta_full 0.923
_diffrn_measured_fraction_theta_max 0.923
_diffrn_measurement_device_type 'MAR345 image plate'
_diffrn_measurement_method '150 images, \D\F 1.75\% '
_diffrn_radiation_monochromator 'Xenocs Fox3D mirror'
_diffrn_radiation_source 'Rigaku UltraX 18 rotating anode'
_diffrn_radiation_type MoK\a
_diffrn_radiation_wavelength 0.71073
_diffrn_reflns_av_R_equivalents '0.0387 av'
_diffrn_reflns_av_unetI/netI 0.0322
_diffrn_reflns_limit_h_max 8
_diffrn_reflns_limit_h_min -8
_diffrn_reflns_limit_k_max 8
_diffrn_reflns_limit_k_min -8
_diffrn_reflns_limit_l_max 14
_diffrn_reflns_limit_l_min -14
_diffrn_reflns_number 5615
_diffrn_reflns_theta_full 25.24
_diffrn_reflns_theta_max 25.28
_diffrn_reflns_theta_min 2.95
_exptl_absorpt_coefficient_mu 0.113
_exptl_absorpt_correction_T_max 1.00000
_exptl_absorpt_correction_T_min 0.77478
_exptl_absorpt_correction_type multi-scan
_exptl_absorpt_process_details
;
CrysAlisPro, Agilent Technologies,
Version 1.171.36.21 (release 14-08-2012 CrysAlis171 .NET)
(compiled Sep 14 2012,17:21:16)
Empirical absorption correction using spherical harmonics,
 implemented in SCALE3 ABSPACK scaling algorithm.
;
_exptl_crystal_colour colourless
_exptl_crystal_density_diffrn 1.406
_exptl_crystal_density_method 'not measured'
_exptl_crystal_description block
_exptl_crystal_F_000 264
_exptl_crystal_size_max 0.2
_exptl_crystal_size_mid 0.2
_exptl_crystal_size_min 0.15
_refine_diff_density_max 0.198
_refine_diff_density_min -0.181
_refine_diff_density_rms 0.051
_refine_ls_abs_structure_details 'Flack H D (1983), Acta Cryst. A39, 876-881'
_refine_ls_abs_structure_Flack -0.2(13)
_refine_ls_extinction_method none
_refine_ls_goodness_of_fit_ref 1.057
_refine_ls_hydrogen_treatment constr
_refine_ls_matrix_type full
_refine_ls_number_parameters 326
_refine_ls_number_reflns 3919
_refine_ls_number_restraints 3
_refine_ls_restrained_S_all 1.057
_refine_ls_R_factor_all 0.0586
_refine_ls_R_factor_gt 0.0540
_refine_ls_shift/su_max 0.000
_refine_ls_shift/su_mean 0.000
_refine_ls_structure_factor_coef Fsqd
_refine_ls_weighting_details 'calc w=1/[\s^2^(Fo^2^)+(0.1072P)^2^+0.1097P] where P=(Fo^2^+2Fc^2^)/3'
_refine_ls_weighting_scheme calc
_refine_ls_wR_factor_gt 0.1614
_refine_ls_wR_factor_ref 0.1670
_reflns_number_gt 3530
_reflns_number_total 3919
_reflns_threshold_expression >2sigma(I)
_cod_data_source_file cg500181t_si_002.cif
_cod_data_source_block LEVI-4NBA
_cod_depositor_comments 'Adding full bibliography for 4510871--4510880.cif.'
_cod_database_code 4510878

loop_
_symmetry_equiv_pos_as_xyz
'x, y, z'

loop_
_atom_site_label
_atom_site_type_symbol
_atom_site_fract_x
_atom_site_fract_y
_atom_site_fract_z
_atom_site_U_iso_or_equiv
_atom_site_adp_type
_atom_site_occupancy
_atom_site_symmetry_multiplicity
_atom_site_calc_flag
_atom_site_refinement_flags
N1 N 0.5628(5) -0.1485(4) 0.3378(3) 0.0587(7) Uani 1 1 d .
O2 O 0.5456(6) -0.3126(4) 0.3556(3) 0.0867(9) Uani 1 1 d .
O3 O 0.6074(6) -0.0667(5) 0.2466(3) 0.0958(11) Uani 1 1 d .
C4 C 0.5289(4) -0.0450(5) 0.4304(3) 0.0470(7) Uani 1 1 d .
C5 C 0.4697(5) -0.1339(4) 0.5322(3) 0.0544(8) Uani 1 1 d .
H5 H 0.4508 -0.2565 0.5420 0.065 Uiso 1 1 calc R
C6 C 0.4393(5) -0.0374(5) 0.6183(3) 0.0532(8) Uani 1 1 d .
H6 H 0.3994 -0.0948 0.6876 0.064 Uiso 1 1 calc R
C7 C 0.4678(4) 0.1467(4) 0.6028(3) 0.0443(7) Uani 1 1 d .
C8 C 0.5271(4) 0.2332(4) 0.5001(2) 0.0447(7) Uani 1 1 d .
H8 H 0.5459 0.3559 0.4899 0.054 Uiso 1 1 calc R
C9 C 0.5585(5) 0.1365(4) 0.4125(3) 0.0500(8) Uani 1 1 d .
H9 H 0.5988 0.1929 0.3430 0.060 Uiso 1 1 calc R
C10 C 0.4294(5) 0.2492(4) 0.6989(2) 0.0457(7) Uani 1 1 d .
O11 O 0.3621(5) 0.1830(4) 0.7858(2) 0.0729(8) Uani 1 1 d .
O12 O 0.4735(4) 0.4132(3) 0.6773(2) 0.0658(7) Uani 1 1 d .
H12 H 0.4499 0.4633 0.7321 0.099 Uiso 1 1 calc R
N13 N 0.9462(4) 0.6649(5) 0.6577(3) 0.0604(8) Uani 1 1 d .
O14 O 0.8950(6) 0.5822(5) 0.7449(3) 0.0958(11) Uani 1 1 d .
O15 O 0.9675(5) 0.8266(4) 0.6407(3) 0.0839(9) Uani 1 1 d .
C16 C 0.9799(4) 0.5638(5) 0.5630(3) 0.0469(7) Uani 1 1 d .
C17 C 0.9606(4) 0.3777(5) 0.5813(3) 0.0484(7) Uani 1 1 d .
H17 H 0.9265 0.3173 0.6515 0.058 Uiso 1 1 calc R
C18 C 0.9931(4) 0.2836(4) 0.4925(3) 0.0454(7) Uani 1 1 d .
H18 H 0.9813 0.1583 0.5028 0.054 Uiso 1 1 calc R
C19 C 1.0434(4) 0.3766(4) 0.3880(3) 0.0411(6) Uani 1 1 d .
C20 C 1.0638(5) 0.5632(5) 0.3732(3) 0.0497(7) Uani 1 1 d .
H20 H 1.0996 0.6241 0.3036 0.060 Uiso 1 1 calc R
C21 C 1.0315(5) 0.6571(4) 0.4601(3) 0.0520(8) Uani 1 1 d .
H21 H 1.0440 0.7821 0.4502 0.062 Uiso 1 1 calc R
C22 C 1.0823(4) 0.2760(4) 0.2915(3) 0.0446(7) Uani 1 1 d .
O23 O 1.1397(4) 0.3485(3) 0.2020(2) 0.0646(7) Uani 1 1 d .
O24 O 1.0470(4) 0.1066(3) 0.3119(2) 0.0641(7) Uani 1 1 d .
H24 H 1.0711 0.0596 0.2560 0.096 Uiso 1 1 calc R
O25 O 0.3690(4) 0.6206(3) 0.8217(2) 0.0634(7) Uani 1 1 d .
C26 C 0.4392(5) 0.5826(4) 0.9199(3) 0.0479(7) Uani 1 1 d .
C27 C 0.6165(6) 0.4257(6) 0.9671(3) 0.0686(10) Uani 1 1 d .
H27A H 0.7329 0.4485 0.9293 0.082 Uiso 1 1 calc R
H27B H 0.6043 0.3011 0.9590 0.082 Uiso 1 1 calc R
C28 C 0.6256(7) 0.4328(8) 1.0892(4) 0.0889(15) Uani 1 1 d .
H28A H 0.6078 0.3147 1.1365 0.107 Uiso 1 1 calc R
H28B H 0.7516 0.4469 1.1086 0.107 Uiso 1 1 calc R
C29 C 0.4646(5) 0.6034(5) 1.1064(3) 0.0596(8) Uani 1 1 d .
H29A H 0.3780 0.5640 1.1644 0.072 Uiso 1 1 calc R
H29B H 0.5177 0.6993 1.1280 0.072 Uiso 1 1 calc R
N30 N 0.3608(4) 0.6800(3) 0.9974(2) 0.0464(6) Uani 1 1 d .
C31 C 0.1779(5) 0.8364(4) 0.9717(3) 0.0463(7) Uani 1 1 d .
H31 H 0.1827 0.9094 0.8944 0.056 Uiso 1 1 calc R
C32 C 0.0005(5) 0.7567(4) 0.9795(3) 0.0528(7) Uani 1 1 d .
H32A H 0.0209 0.6603 0.9338 0.063 Uiso 1 1 calc R
H32B H -0.0114 0.6929 1.0571 0.063 Uiso 1 1 calc R
C33 C -0.1890(6) 0.9106(6) 0.9406(5) 0.0856(13) Uani 1 1 d .
H33A H -0.1752 0.9809 0.8657 0.128 Uiso 1 1 calc R
H33B H -0.2186 0.9979 0.9910 0.128 Uiso 1 1 calc R
H33C H -0.2932 0.8505 0.9403 0.128 Uiso 1 1 calc R
C34 C 0.1640(5) 0.9732(4) 1.0525(3) 0.0493(7) Uani 1 1 d .
N35 N 0.2034(5) 1.1392(4) 1.0120(3) 0.0636(8) Uani 1 1 d .
H35A H 0.1924 1.2216 1.0540 0.076 Uiso 1 1 calc R
H35B H 0.2401 1.1652 0.9436 0.076 Uiso 1 1 calc R
O36 O 0.1109(5) 0.9265(4) 1.1494(2) 0.0719(8) Uani 1 1 d .

loop_
_atom_site_aniso_label
_atom_site_aniso_U_11
_atom_site_aniso_U_22
_atom_site_aniso_U_33
_atom_site_aniso_U_23
_atom_site_aniso_U_13
_atom_site_aniso_U_12
N1 0.0755(19) 0.0618(18) 0.0458(16) -0.0215(13) 0.0004(13) -0.0227(15)
O2 0.141(3) 0.0616(17) 0.0709(19) -0.0300(13) 0.0017(18) -0.0367(18)
O3 0.164(3) 0.096(2) 0.0516(17) -0.0382(15) 0.0265(18) -0.060(2)
C4 0.0517(17) 0.0503(17) 0.0417(17) -0.0202(13) -0.0010(13) -0.0103(14)
C5 0.069(2) 0.0420(16) 0.056(2) -0.0131(14) 0.0044(15) -0.0191(15)
C6 0.071(2) 0.0457(16) 0.0444(17) -0.0114(13) 0.0118(14) -0.0170(16)
C7 0.0417(15) 0.0446(16) 0.0443(17) -0.0098(13) 0.0029(11) -0.0079(12)
C8 0.0534(17) 0.0437(16) 0.0415(17) -0.0142(12) 0.0066(12) -0.0171(13)
C9 0.0597(19) 0.0544(18) 0.0399(17) -0.0130(13) 0.0098(13) -0.0209(16)
C10 0.0547(18) 0.0461(15) 0.0343(15) -0.0147(12) 0.0025(12) -0.0058(14)
O11 0.108(2) 0.0703(16) 0.0453(13) -0.0192(11) 0.0281(13) -0.0297(15)
O12 0.1002(19) 0.0582(14) 0.0507(14) -0.0272(11) 0.0238(13) -0.0314(14)
N13 0.0641(18) 0.073(2) 0.0514(18) -0.0300(15) 0.0078(13) -0.0182(15)
O14 0.145(3) 0.114(3) 0.0583(18) -0.0442(17) 0.0366(18) -0.068(2)
O15 0.120(2) 0.0683(19) 0.081(2) -0.0401(15) 0.0132(17) -0.0359(18)
C16 0.0438(15) 0.0533(17) 0.0474(17) -0.0210(13) 0.0030(12) -0.0119(13)
C17 0.0537(18) 0.0583(19) 0.0378(16) -0.0147(13) 0.0066(12) -0.0202(15)
C18 0.0480(16) 0.0458(15) 0.0457(17) -0.0123(12) 0.0045(12) -0.0167(13)
C19 0.0422(15) 0.0430(15) 0.0404(15) -0.0150(12) 0.0023(11) -0.0109(12)
C20 0.0653(19) 0.0475(16) 0.0406(17) -0.0143(13) 0.0096(13) -0.0195(15)
C21 0.067(2) 0.0449(17) 0.0493(18) -0.0190(14) 0.0075(14) -0.0176(15)
C22 0.0459(16) 0.0415(15) 0.0465(17) -0.0112(13) 0.0050(12) -0.0114(13)
O23 0.1041(19) 0.0543(13) 0.0448(13) -0.0189(10) 0.0229(12) -0.0330(14)
O24 0.1020(19) 0.0520(13) 0.0506(14) -0.0230(10) 0.0228(12) -0.0340(13)
O25 0.0904(17) 0.0480(12) 0.0447(12) -0.0189(10) 0.0047(12) -0.0001(12)
C26 0.0544(16) 0.0393(13) 0.0489(17) -0.0120(12) 0.0102(12) -0.0102(12)
C27 0.064(2) 0.063(2) 0.067(2) -0.0122(17) 0.0057(17) -0.0003(17)
C28 0.076(3) 0.099(3) 0.063(2) 0.003(2) -0.0124(19) 0.010(2)
C29 0.067(2) 0.074(2) 0.0416(17) -0.0146(15) -0.0018(14) -0.0235(17)
N30 0.0576(15) 0.0436(12) 0.0384(13) -0.0142(10) 0.0054(10) -0.0109(11)
C31 0.0645(18) 0.0363(14) 0.0407(16) -0.0160(12) 0.0096(12) -0.0131(13)
C32 0.0586(18) 0.0446(15) 0.0583(18) -0.0219(13) 0.0034(13) -0.0108(13)
C33 0.065(2) 0.062(2) 0.122(4) -0.020(2) -0.001(2) -0.0029(18)
C34 0.0689(19) 0.0406(14) 0.0453(16) -0.0215(12) 0.0170(14) -0.0183(14)
N35 0.106(2) 0.0521(14) 0.0464(15) -0.0241(11) 0.0286(14) -0.0363(15)
O36 0.124(2) 0.0553(14) 0.0518(15) -0.0285(11) 0.0374(14) -0.0409(15)

loop_
_atom_type_symbol
_atom_type_description
_atom_type_scat_dispersion_real
_atom_type_scat_dispersion_imag
_atom_type_scat_source
C C 0.0033 0.0016 'International Tables Vol C Tables 4.2.6.8 and 6.1.1.4'
H H 0.0000 0.0000 'International Tables Vol C Tables 4.2.6.8 and 6.1.1.4'
N N 0.0061 0.0033 'International Tables Vol C Tables 4.2.6.8 and 6.1.1.4'
O O 0.0106 0.0060 'International Tables Vol C Tables 4.2.6.8 and 6.1.1.4'

loop_
_geom_angle_atom_site_label_1
_geom_angle_atom_site_label_2
_geom_angle_atom_site_label_3
_geom_angle
O3 N1 O2 122.9(3)
O3 N1 C4 118.5(3)
O2 N1 C4 118.6(3)
C5 C4 C9 122.6(3)
C5 C4 N1 118.6(3)
C9 C4 N1 118.8(3)
C6 C5 C4 118.4(3)
C6 C5 H5 120.8
C4 C5 H5 120.8
C5 C6 C7 120.5(3)
C5 C6 H6 119.8
C7 C6 H6 119.8
C8 C7 C6 120.2(3)
C8 C7 C10 121.0(3)
C6 C7 C10 118.8(3)
C7 C8 C9 119.7(3)
C7 C8 H8 120.1
C9 C8 H8 120.1
C4 C9 C8 118.7(3)
C4 C9 H9 120.7
C8 C9 H9 120.7
O11 C10 O12 124.9(3)
O11 C10 C7 121.9(3)
O12 C10 C7 113.2(3)
C10 O12 H12 109.5
O14 N13 O15 124.9(3)
O14 N13 C16 117.3(3)
O15 N13 C16 117.7(3)
C21 C16 C17 122.3(3)
C21 C16 N13 119.1(3)
C17 C16 N13 118.6(3)
C16 C17 C18 118.4(3)
C16 C17 H17 120.8
C18 C17 H17 120.8
C17 C18 C19 120.0(3)
C17 C18 H18 120.0
C19 C18 H18 120.0
C18 C19 C20 120.0(3)
C18 C19 C22 120.7(3)
C20 C19 C22 119.2(3)
C21 C20 C19 120.4(3)
C21 C20 H20 119.8
C19 C20 H20 119.8
C20 C21 C16 119.0(3)
C20 C21 H21 120.5
C16 C21 H21 120.5
O23 C22 O24 123.6(3)
O23 C22 C19 122.1(3)
O24 C22 C19 114.4(3)
C22 O24 H24 109.5
O25 C26 N30 123.2(3)
O25 C26 C27 126.4(3)
N30 C26 C27 110.5(3)
C26 C27 C28 104.6(3)
C26 C27 H27A 110.8
C28 C27 H27A 110.8
C26 C27 H27B 110.8
C28 C27 H27B 110.8
H27A C27 H27B 108.9
C29 C28 C27 107.1(3)
C29 C28 H28A 110.3
C27 C28 H28A 110.3
C29 C28 H28B 110.3
C27 C28 H28B 110.3
H28A C28 H28B 108.5
N30 C29 C28 104.7(3)
N30 C29 H29A 110.8
C28 C29 H29A 110.8
N30 C29 H29B 110.8
C28 C29 H29B 110.8
H29A C29 H29B 108.9
C26 N30 C29 112.8(3)
C26 N30 C31 120.3(2)
C29 N30 C31 126.7(2)
N30 C31 C32 111.4(2)
N30 C31 C34 109.0(2)
C32 C31 C34 111.3(3)
N30 C31 H31 108.4
C32 C31 H31 108.4
C34 C31 H31 108.4
C33 C32 C31 113.3(3)
C33 C32 H32A 108.9
C31 C32 H32A 108.9
C33 C32 H32B 108.9
C31 C32 H32B 108.9
H32A C32 H32B 107.7
C32 C33 H33A 109.5
C32 C33 H33B 109.5
H33A C33 H33B 109.5
C32 C33 H33C 109.5
H33A C33 H33C 109.5
H33B C33 H33C 109.5
O36 C34 N35 123.4(3)
O36 C34 C31 119.2(3)
N35 C34 C31 117.4(3)
C34 N35 H35A 120.0
C34 N35 H35B 120.0
H35A N35 H35B 120.0

loop_
_geom_bond_atom_site_label_1
_geom_bond_atom_site_label_2
_geom_bond_distance
N1 O3 1.217(4)
N1 O2 1.219(4)
N1 C4 1.469(5)
C4 C5 1.378(5)
C4 C9 1.379(5)
C5 C6 1.367(5)
C5 H5 0.9300
C6 C7 1.396(5)
C6 H6 0.9300
C7 C8 1.381(4)
C7 C10 1.502(5)
C8 C9 1.384(4)
C8 H8 0.9300
C9 H9 0.9300
C10 O11 1.205(4)
C10 O12 1.299(4)
O12 H12 0.8200
N13 O14 1.200(4)
N13 O15 1.213(4)
N13 C16 1.481(5)
C16 C21 1.379(5)
C16 C17 1.383(5)
C17 C18 1.384(5)
C17 H17 0.9300
C18 C19 1.391(4)
C18 H18 0.9300
C19 C20 1.393(5)
C19 C22 1.498(4)
C20 C21 1.364(5)
C20 H20 0.9300
C21 H21 0.9300
C22 O23 1.213(4)
C22 O24 1.308(4)
O24 H24 0.8200
O25 C26 1.251(4)
C26 N30 1.324(4)
C26 C27 1.488(5)
C27 C28 1.499(6)
C27 H27A 0.9700
C27 H27B 0.9700
C28 C29 1.499(6)
C28 H28A 0.9700
C28 H28B 0.9700
C29 N30 1.457(4)
C29 H29A 0.9700
C29 H29B 0.9700
N30 C31 1.471(4)
C31 C32 1.520(4)
C31 C34 1.535(4)
C31 H31 0.9800
C32 C33 1.514(5)
C32 H32A 0.9700
C32 H32B 0.9700
C33 H33A 0.9600
C33 H33B 0.9600
C33 H33C 0.9600
C34 O36 1.230(4)
C34 N35 1.315(4)
N35 H35A 0.8600
N35 H35B 0.8600

loop_
_geom_torsion_atom_site_label_1
_geom_torsion_atom_site_label_2
_geom_torsion_atom_site_label_3
_geom_torsion_atom_site_label_4
_geom_torsion
O3 N1 C4 C5 177.1(4)
O2 N1 C4 C5 -3.1(5)
O3 N1 C4 C9 -3.3(5)
O2 N1 C4 C9 176.5(3)
C9 C4 C5 C6 0.0(5)
N1 C4 C5 C6 179.7(3)
C4 C5 C6 C7 0.0(5)
C5 C6 C7 C8 0.0(5)
C5 C6 C7 C10 178.9(3)
C6 C7 C8 C9 -0.1(5)
C10 C7 C8 C9 -179.0(3)
C5 C4 C9 C8 -0.1(5)
N1 C4 C9 C8 -179.8(3)
C7 C8 C9 C4 0.2(5)
C8 C7 C10 O11 173.7(3)
C6 C7 C10 O11 -5.2(5)
C8 C7 C10 O12 -5.5(4)
C6 C7 C10 O12 175.6(3)
O14 N13 C16 C21 177.5(4)
O15 N13 C16 C21 -0.7(5)
O14 N13 C16 C17 -3.2(5)
O15 N13 C16 C17 178.6(3)
C21 C16 C17 C18 -0.5(5)
N13 C16 C17 C18 -179.7(3)
C16 C17 C18 C19 -0.2(4)
C17 C18 C19 C20 0.9(5)
C17 C18 C19 C22 179.0(3)
C18 C19 C20 C21 -1.1(5)
C22 C19 C20 C21 -179.2(3)
C19 C20 C21 C16 0.5(5)
C17 C16 C21 C20 0.3(5)
N13 C16 C21 C20 179.6(3)
C18 C19 C22 O23 -174.7(3)
C20 C19 C22 O23 3.4(5)
C18 C19 C22 O24 6.0(4)
C20 C19 C22 O24 -175.8(3)
O25 C26 C27 C28 -175.3(4)
N30 C26 C27 C28 4.2(4)
C26 C27 C28 C29 -4.8(5)
C27 C28 C29 N30 3.8(5)
O25 C26 N30 C29 177.6(3)
C27 C26 N30 C29 -1.9(3)
O25 C26 N30 C31 2.6(4)
C27 C26 N30 C31 -176.9(3)
C28 C29 N30 C26 -1.2(4)
C28 C29 N30 C31 173.4(3)
C26 N30 C31 C32 79.3(3)
C29 N30 C31 C32 -95.0(3)
C26 N30 C31 C34 -157.6(2)
C29 N30 C31 C34 28.2(4)
N30 C31 C32 C33 -173.3(3)
C34 C31 C32 C33 64.9(4)
N30 C31 C34 O36 -79.1(4)
C32 C31 C34 O36 44.1(4)
N30 C31 C34 N35 103.4(3)
C32 C31 C34 N35 -133.4(3)
